data_4114560
loop_
_publ_author_name
'Yong Cui'
'Chuan He'

_publ_section_title
;
 Efficient Aziridination of Olefins Catalyzed by a Unique Disilver(I)
 Compound
;
_journal_name_full 'Journal of the American Chemical Society'
_journal_page_first 16202
_journal_page_last 16203
_journal_paper_doi 10.1021/ja038668b
_journal_volume 125
_journal_year 2003
_chemical_formula_sum 'C54 H70 Ag2 N8 O6'
_chemical_formula_weight 1142.92
_chemical_name_systematic
; 
 ? 
;
_space_group_IT_number 144
_symmetry_cell_setting trigonal
_symmetry_space_group_name_Hall 'P 31'
_symmetry_space_group_name_H-M 'P 31'
_atom_sites_solution_hydrogens geom
_atom_sites_solution_primary direct
_atom_sites_solution_secondary difmap
_audit_creation_method SHELXL-97
_cell_angle_alpha 90.00
_cell_angle_beta 90.00
_cell_angle_gamma 120.00
_cell_formula_units_Z 3
_cell_length_a 16.688(3)
_cell_length_b 16.688(3)
_cell_length_c 16.208(4)
_cell_measurement_temperature 100(2)
_cell_volume 3909.0(14)
_computing_structure_refinement 'SHELXL-97 (Sheldrick, 1997)'
_computing_structure_solution 'SHELXS-97 (Sheldrick, 1990)'
_diffrn_ambient_temperature 100(2)
_diffrn_measured_fraction_theta_full 0.999
_diffrn_measured_fraction_theta_max 0.999
_diffrn_radiation_monochromator graphite
_diffrn_radiation_source 'fine-focus sealed tube'
_diffrn_radiation_type MoK\a
_diffrn_radiation_wavelength 0.71073
_diffrn_reflns_av_R_equivalents 0.0281
_diffrn_reflns_av_sigmaI/netI 0.0341
_diffrn_reflns_limit_h_max 17
_diffrn_reflns_limit_h_min -17
_diffrn_reflns_limit_k_max 17
_diffrn_reflns_limit_k_min -17
_diffrn_reflns_limit_l_max 17
_diffrn_reflns_limit_l_min -12
_diffrn_reflns_number 12920
_diffrn_reflns_theta_full 22.51
_diffrn_reflns_theta_max 22.51
_diffrn_reflns_theta_min 1.89
_exptl_absorpt_coefficient_mu 0.809
_exptl_crystal_density_diffrn 1.457
_exptl_crystal_F_000 1776
_exptl_crystal_size_max 0.15
_exptl_crystal_size_mid 0.10
_exptl_crystal_size_min 0.05
_refine_diff_density_max 2.710
_refine_diff_density_min -0.756
_refine_diff_density_rms 0.170
_refine_ls_abs_structure_details 'Flack H D (1983), Acta Cryst. A39, 876-881'
_refine_ls_abs_structure_Flack 0.00
_refine_ls_extinction_method none
_refine_ls_goodness_of_fit_ref 1.050
_refine_ls_hydrogen_treatment mixed
_refine_ls_matrix_type full
_refine_ls_number_parameters 554
_refine_ls_number_reflns 5257
_refine_ls_number_restraints 19
_refine_ls_restrained_S_all 1.053
_refine_ls_R_factor_all 0.0908
_refine_ls_R_factor_gt 0.0854
_refine_ls_shift/su_max 0.003
_refine_ls_shift/su_mean 0.005
_refine_ls_structure_factor_coef Fsqd
_refine_ls_weighting_details 'calc w=1/[\s^2^(Fo^2^)+(0.1562P)^2^+21.2681P] where P=(Fo^2^+2Fc^2^)/3'
_refine_ls_weighting_scheme calc
_refine_ls_wR_factor_gt 0.2274
_refine_ls_wR_factor_ref 0.2331
_reflns_number_gt 4738
_reflns_number_total 5257
_reflns_threshold_expression >2sigma(I)
_cod_data_source_file ja038668bsi20031113_013154_1.cif
_cod_data_source_block compound_1
_cod_original_cell_volume 3909.0(12)
_cod_database_code 4114560

loop_
_symmetry_equiv_pos_as_xyz
'x, y, z'
'-y, x-y, z+1/3'
'-x+y, -x, z+2/3'

loop_
_atom_site_label
_atom_site_type_symbol
_atom_site_fract_x
_atom_site_fract_y
_atom_site_fract_z
_atom_site_U_iso_or_equiv
_atom_site_adp_type
_atom_site_occupancy
_atom_site_symmetry_multiplicity
_atom_site_calc_flag
_atom_site_refinement_flags
Ag1 Ag 0.49993(8) 0.00002(8) 0.23404(7) 0.0476(5) Uani 1 1 d .
Ag2 Ag 0.50002(9) 0.00008(9) 0.05873(7) 0.0493(5) Uani 1 1 d .
C1 C 0.4878(12) -0.1887(11) 0.2886(11) 0.048(4) Uani 1 1 d .
H1A H 0.5503 -0.1472 0.3033 0.058 Uiso 1 1 calc R
C2 C 0.4551(13) -0.2800(12) 0.2918(12) 0.056(5) Uani 1 1 d .
H2A H 0.4932 -0.3033 0.3111 0.067 Uiso 1 1 calc R
C3 C 0.3631(12) -0.3416(11) 0.2660(11) 0.051(4) Uani 1 1 d .
C4 C 0.3103(10) -0.3058(11) 0.2356(12) 0.048(4) Uani 1 1 d .
H4A H 0.2496 -0.3457 0.2154 0.058 Uiso 1 1 calc R
C5 C 0.3477(10) -0.2095(9) 0.2348(11) 0.041(4) Uani 1 1 d .
C6 C 0.3206(15) -0.4496(11) 0.2673(13) 0.065(6) Uani 1 1 d .
C7 C 0.3955(16) -0.4712(15) 0.2902(18) 0.089(8) Uani 1 1 d .
H7A H 0.4216 -0.4436 0.3440 0.133 Uiso 1 1 calc R
H7B H 0.4444 -0.4455 0.2483 0.133 Uiso 1 1 calc R
H7C H 0.3691 -0.5384 0.2931 0.133 Uiso 1 1 calc R
C8 C 0.2804(14) -0.4882(13) 0.1857(13) 0.060(5) Uani 1 1 d .
H8A H 0.2330 -0.4720 0.1722 0.090 Uiso 1 1 calc R
H8B H 0.2524 -0.5557 0.1870 0.090 Uiso 1 1 calc R
H8C H 0.3293 -0.4625 0.1438 0.090 Uiso 1 1 calc R
C9 C 0.2423(14) -0.4911(11) 0.3289(13) 0.063(6) Uani 1 1 d .
H9A H 0.1951 -0.4754 0.3133 0.094 Uiso 1 1 calc R
H9B H 0.2661 -0.4664 0.3840 0.094 Uiso 1 1 calc R
H9C H 0.2148 -0.5586 0.3295 0.094 Uiso 1 1 calc R
C10 C 0.2958(10) -0.1673(9) 0.2067(9) 0.031(3) Uani 1 1 d .
C11 C 0.1948(12) -0.2182(10) 0.2038(11) 0.054(5) Uani 1 1 d .
H11A H 0.1606 -0.2797 0.2242 0.065 Uiso 1 1 calc R
C12 C 0.1504(10) -0.1750(11) 0.1709(12) 0.046(5) Uani 1 1 d .
C13 C 0.1989(11) -0.0896(10) 0.1454(10) 0.044(4) Uani 1 1 d .
H13A H 0.1685 -0.0601 0.1212 0.052 Uiso 1 1 calc R
C14 C 0.2944(9) -0.0416(10) 0.1532(11) 0.038(4) Uani 1 1 d .
C15 C 0.019(2) -0.300(2) 0.097(2) 0.057(9) Uiso 0.50 1 d PD
C16 C 0.000(3) -0.278(3) 0.247(3) 0.064(11) Uiso 0.50 1 d P
C17 C 0.005(4) -0.171(3) 0.096(4) 0.109(18) Uiso 0.50 1 d PD
C15A C 0.019(3) -0.230(3) 0.085(3) 0.062(10) Uiso 0.50 1 d P
C16A C 0.004(3) -0.335(3) 0.196(3) 0.080(12) Uiso 0.50 1 d PD
C17A C 0.011(4) -0.205(4) 0.252(2) 0.12(2) Uiso 0.50 1 d PD
C18 C 0.3478(10) 0.0569(10) 0.1259(9) 0.032(3) Uani 1 1 d .
C19 C 0.3092(10) 0.1138(10) 0.1262(9) 0.035 Uani 1 1 d .
H19A H 0.2455 0.0890 0.1389 0.042 Uiso 1 1 calc R
C20 C 0.3662(13) 0.2109(11) 0.1071(10) 0.050(4) Uani 1 1 d .
C21 C 0.4591(12) 0.2418(12) 0.0824(11) 0.051(4) Uani 1 1 d .
H21A H 0.5006 0.3053 0.0714 0.061 Uiso 1 1 calc R
C22 C 0.4875(10) 0.1776(8) 0.0747(10) 0.034(3) Uani 1 1 d .
H22A H 0.5475 0.1986 0.0528 0.041 Uiso 1 1 calc R
C23 C 0.3226(14) 0.2693(13) 0.1130(15) 0.069(3) Uani 1 1 d .
C24 C 0.2924(14) 0.2726(13) 0.1996(15) 0.069(3) Uani 1 1 d .
H24A H 0.2447 0.2104 0.2166 0.103 Uiso 1 1 calc R
H24B H 0.2670 0.3144 0.2019 0.103 Uiso 1 1 calc R
H24C H 0.3456 0.2952 0.2368 0.103 Uiso 1 1 calc R
C25 C 0.2509(14) 0.2461(13) 0.0496(15) 0.069(3) Uani 1 1 d .
H25A H 0.2018 0.1816 0.0565 0.103 Uiso 1 1 calc R
H25B H 0.2785 0.2543 -0.0053 0.103 Uiso 1 1 calc R
H25C H 0.2248 0.2869 0.0556 0.103 Uiso 1 1 calc R
C26 C 0.3981(14) 0.3767(12) 0.0992(14) 0.069(3) Uani 1 1 d .
H26A H 0.4246 0.3851 0.0437 0.103 Uiso 1 1 calc R
H26B H 0.4474 0.3960 0.1404 0.103 Uiso 1 1 calc R
H26C H 0.3684 0.4143 0.1051 0.103 Uiso 1 1 calc R
C27 C 0.5137(11) 0.1862(11) 0.2890(11) 0.046(4) Uani 1 1 d .
H27A H 0.4519 0.1456 0.3064 0.055 Uiso 1 1 calc R
C28 C 0.5484(13) 0.2845(11) 0.2911(11) 0.052(4) Uani 1 1 d .
H28A H 0.5106 0.3086 0.3097 0.062 Uiso 1 1 calc R
C29 C 0.6374(11) 0.3424(11) 0.2654(12) 0.049(4) Uani 1 1 d .
C30 C 0.6894(12) 0.3073(11) 0.2358(12) 0.053(5) Uani 1 1 d .
H30A H 0.7502 0.3473 0.2156 0.064 Uiso 1 1 calc R
C31 C 0.6513(11) 0.2087(10) 0.2353(12) 0.047(4) Uani 1 1 d .
C32 C 0.6775(15) 0.4498(11) 0.2669(12) 0.062(5) Uani 1 1 d .
C33 C 0.6060(16) 0.4712(14) 0.2903(17) 0.084(7) Uani 1 1 d .
H33A H 0.6316 0.5383 0.2893 0.125 Uiso 1 1 calc R
H33B H 0.5839 0.4477 0.3460 0.125 Uiso 1 1 calc R
H33C H 0.5543 0.4418 0.2513 0.125 Uiso 1 1 calc R
C34 C 0.7210(14) 0.4884(12) 0.1835(13) 0.061(5) Uani 1 1 d .
H34A H 0.7462 0.5555 0.1830 0.092 Uiso 1 1 calc R
H34B H 0.6741 0.4597 0.1402 0.092 Uiso 1 1 calc R
H34C H 0.7710 0.4750 0.1734 0.092 Uiso 1 1 calc R
C35 C 0.7543(15) 0.4908(11) 0.3268(13) 0.069(6) Uani 1 1 d .
H35A H 0.7812 0.5582 0.3275 0.103 Uiso 1 1 calc R
H35B H 0.8018 0.4757 0.3107 0.103 Uiso 1 1 calc R
H35C H 0.7309 0.4658 0.3819 0.103 Uiso 1 1 calc R
C36 C 0.7065(9) 0.1675(8) 0.2061(9) 0.029(3) Uani 1 1 d .
C37 C 0.8056(11) 0.2176(10) 0.2031(11) 0.047(3) Uani 1 1 d .
H37A H 0.8390 0.2793 0.2233 0.057 Uiso 1 1 calc R
C38 C 0.8502(11) 0.1775(10) 0.1721(12) 0.047(3) Uani 1 1 d .
C39 C 0.8013(11) 0.0882(11) 0.1438(12) 0.052(4) Uani 1 1 d .
H39A H 0.8312 0.0586 0.1190 0.062 Uiso 1 1 calc R
C40 C 0.7056(8) 0.0433(10) 0.1533(11) 0.039(4) Uani 1 1 d .
C41 C 0.9596(13) 0.2273(11) 0.1673(13) 0.066(6) Uani 1 1 d D
C42 C 0.980(2) 0.301(2) 0.100(2) 0.057(9) Uiso 0.50 1 d PD
C43 C 1.000(2) 0.278(2) 0.2492(16) 0.040(7) Uiso 0.50 1 d PD
C44 C 1.003(5) 0.170(5) 0.139(5) 0.13(2) Uiso 0.50 1 d P
C42A C 1.003(3) 0.326(2) 0.205(3) 0.066(10) Uiso 0.50 1 d PD
C43A C 0.988(3) 0.188(3) 0.250(3) 0.087(13) Uiso 0.50 1 d PD
C44A C 0.991(3) 0.225(3) 0.090(3) 0.070(11) Uiso 0.50 1 d P
C45 C 0.6524(9) -0.0559(9) 0.1267(8) 0.029(3) Uani 1 1 d .
C46 C 0.6868(10) -0.1161(10) 0.1295(9) 0.033 Uani 1 1 d .
H46A H 0.7486 -0.0935 0.1477 0.040 Uiso 1 1 calc R
C47 C 0.6333(15) -0.2093(12) 0.1064(11) 0.055(5) Uani 1 1 d .
C48 C 0.5413(12) -0.2402(12) 0.0820(10) 0.048(4) Uani 1 1 d .
H48A H 0.5004 -0.3038 0.0708 0.057 Uiso 1 1 calc R
C49 C 0.5118(10) -0.1780(9) 0.0749(10) 0.034(3) Uani 1 1 d .
H49A H 0.4514 -0.1999 0.0534 0.041 Uiso 1 1 calc R
C50 C 0.6741(16) -0.2713(14) 0.1110(14) 0.073(6) Uani 1 1 d .
C51 C 0.7462(13) -0.2458(13) 0.0494(17) 0.074(7) Uani 1 1 d .
H51A H 0.7206 -0.2488 -0.0056 0.110 Uiso 1 1 calc R
H51B H 0.7701 -0.2887 0.0523 0.110 Uiso 1 1 calc R
H51C H 0.7966 -0.1827 0.0601 0.110 Uiso 1 1 calc R
C52 C 0.7084(19) -0.2707(16) 0.2037(16) 0.091(9) Uani 1 1 d .
H52A H 0.7567 -0.2079 0.2184 0.137 Uiso 1 1 calc R
H52B H 0.7335 -0.3126 0.2075 0.137 Uiso 1 1 calc R
H52C H 0.6561 -0.2913 0.2418 0.137 Uiso 1 1 calc R
C53 C 0.5989(13) -0.3758(12) 0.1006(16) 0.074(6) Uani 1 1 d .
H53A H 0.5716 -0.3858 0.0454 0.111 Uiso 1 1 calc R
H53B H 0.5504 -0.3927 0.1422 0.111 Uiso 1 1 calc R
H53C H 0.6276 -0.4141 0.1077 0.111 Uiso 1 1 calc R
C55 C 0.0390(11) -0.2304(11) 0.1689(13) 0.058(5) Uani 1 1 d D
N1 N 0.4322(11) -0.1547(9) 0.2644(9) 0.056(4) Uani 1 1 d .
N2 N 0.3425(8) -0.0819(8) 0.1783(8) 0.036(3) Uani 1 1 d .
N3 N 0.4381(8) 0.0890(8) 0.0954(8) 0.039(3) Uani 1 1 d .
N4 N 0.5639(9) 0.1508(8) 0.2642(9) 0.046(3) Uani 1 1 d .
N5 N 0.6569(7) 0.0821(7) 0.1776(8) 0.034(3) Uani 1 1 d .
N6 N 0.5594(9) -0.0910(9) 0.0949(9) 0.048(3) Uani 1 1 d .
N7 N 0.4868(13) -0.0227(15) -0.1273(13) 0.105 Uani 1 1 d D
O1 O 0.4653(12) -0.0785(12) -0.0668(12) 0.126(8) Uani 1 1 d D
O2 O 0.5226(12) 0.0618(14) -0.0984(16) 0.165(13) Uani 1 1 d D
O3 O 0.4626(15) -0.0569(16) -0.2008(12) 0.136 Uani 1 1 d D
N8 N 0.966(2) 0.991(2) 0.0855(19) 0.257(10) Uiso 1 1 d D
O4 O 1.054(2) 1.035(3) 0.087(2) 0.257(10) Uiso 1 1 d D
O5 O 0.919(2) 0.964(3) 0.1525(19) 0.257(10) Uiso 1 1 d D
O6 O 0.924(3) 0.973(3) 0.0149(19) 0.257(10) Uiso 1 1 d D

loop_
_atom_site_aniso_label
_atom_site_aniso_U_11
_atom_site_aniso_U_22
_atom_site_aniso_U_33
_atom_site_aniso_U_23
_atom_site_aniso_U_13
_atom_site_aniso_U_12
Ag1 0.0339(6) 0.0286(6) 0.0782(12) -0.0002(5) -0.0003(6) 0.0141(5)
Ag2 0.0456(7) 0.0399(7) 0.0692(11) -0.0008(6) -0.0013(6) 0.0265(6)
C1 0.060(10) 0.043(10) 0.057(12) -0.010(8) -0.009(8) 0.038(8)
C2 0.071(12) 0.047(11) 0.056(12) 0.001(8) -0.008(10) 0.034(10)
C3 0.062(11) 0.039(9) 0.060(12) -0.003(8) 0.001(9) 0.031(9)
C4 0.032(8) 0.040(9) 0.068(12) -0.015(8) 0.001(8) 0.014(7)
C5 0.035(9) 0.024(8) 0.058(11) 0.002(7) -0.002(7) 0.012(7)
C6 0.108(16) 0.026(9) 0.064(13) 0.002(8) -0.015(12) 0.035(10)
C7 0.081(15) 0.061(13) 0.14(2) 0.023(13) 0.026(14) 0.046(12)
C8 0.075(12) 0.052(10) 0.080(15) -0.005(10) -0.005(11) 0.052(10)
C9 0.094(15) 0.025(8) 0.066(13) 0.017(8) 0.028(11) 0.028(9)
C10 0.038(8) 0.018(7) 0.032(9) -0.002(6) 0.003(6) 0.011(6)
C11 0.055(11) 0.015(7) 0.059(12) 0.000(7) 0.003(9) -0.008(7)
C12 0.025(8) 0.046(10) 0.071(13) 0.001(8) -0.002(7) 0.021(8)
C13 0.055(10) 0.037(9) 0.049(10) 0.000(7) -0.006(8) 0.030(8)
C14 0.015(7) 0.043(8) 0.055(10) -0.004(7) -0.003(6) 0.014(6)
C18 0.045(9) 0.041(8) 0.021(8) -0.008(6) -0.002(6) 0.030(7)
C19 0.035 0.035 0.035 0.000 0.000 0.017
C20 0.078(12) 0.030(9) 0.035(10) 0.001(7) -0.008(9) 0.023(9)
C21 0.046(10) 0.046(10) 0.051(11) 0.021(8) 0.003(8) 0.016(8)
C22 0.030(8) 0.015(7) 0.055(10) 0.002(6) -0.003(7) 0.009(6)
C23 0.075(6) 0.049(5) 0.103(9) 0.013(5) 0.020(6) 0.047(5)
C24 0.075(6) 0.049(5) 0.103(9) 0.013(5) 0.020(6) 0.047(5)
C25 0.075(6) 0.049(5) 0.103(9) 0.013(5) 0.020(6) 0.047(5)
C26 0.075(6) 0.049(5) 0.103(9) 0.013(5) 0.020(6) 0.047(5)
C27 0.050(9) 0.036(9) 0.050(11) 0.015(8) 0.010(8) 0.021(8)
C28 0.079(13) 0.032(9) 0.054(11) -0.001(8) 0.005(10) 0.035(9)
C29 0.046(10) 0.037(9) 0.070(13) -0.003(8) -0.010(8) 0.025(8)
C30 0.050(10) 0.043(10) 0.060(12) 0.009(8) -0.007(8) 0.018(8)
C31 0.051(10) 0.037(9) 0.063(12) -0.008(8) -0.005(8) 0.029(8)
C32 0.101(15) 0.037(9) 0.046(11) -0.005(8) 0.014(10) 0.034(10)
C33 0.100(16) 0.067(13) 0.12(2) 0.005(12) 0.004(14) 0.071(13)
C34 0.074(12) 0.051(10) 0.085(16) 0.010(10) 0.002(10) 0.052(10)
C35 0.106(16) 0.027(9) 0.064(13) -0.010(9) -0.023(12) 0.026(10)
C36 0.036(8) 0.015(7) 0.037(9) -0.009(6) -0.009(6) 0.014(6)
C37 0.041(6) 0.029(6) 0.055(8) -0.009(5) -0.002(5) 0.006(5)
C38 0.041(6) 0.029(6) 0.055(8) -0.009(5) -0.002(5) 0.006(5)
C39 0.054(10) 0.043(10) 0.067(13) -0.006(8) -0.001(9) 0.031(9)
C40 0.006(6) 0.040(8) 0.071(11) 0.010(8) 0.007(6) 0.011(6)
C41 0.057(11) 0.040(10) 0.095(17) 0.015(10) 0.003(11) 0.018(9)
C45 0.030(7) 0.043(8) 0.018(7) 0.018(6) 0.005(6) 0.021(6)
C46 0.033 0.033 0.033 0.000 0.000 0.017
C47 0.096(14) 0.046(10) 0.035(10) 0.011(8) 0.015(10) 0.045(10)
C48 0.054(11) 0.048(10) 0.034(10) -0.014(8) -0.004(8) 0.020(8)
C49 0.034(8) 0.025(8) 0.039(9) -0.012(6) -0.005(7) 0.013(7)
C50 0.101(16) 0.068(13) 0.092(16) -0.030(11) -0.036(13) 0.074(13)
C51 0.052(12) 0.051(11) 0.14(2) -0.007(12) -0.004(12) 0.039(10)
C52 0.15(2) 0.083(15) 0.096(18) -0.029(13) -0.066(16) 0.100(17)
C53 0.055(11) 0.048(11) 0.117(19) -0.001(11) -0.033(11) 0.024(9)
C55 0.037(9) 0.028(8) 0.090(16) -0.002(9) 0.003(9) 0.002(7)
N1 0.087(11) 0.034(7) 0.052(9) 0.011(7) 0.020(8) 0.033(8)
N2 0.039(7) 0.028(7) 0.045(8) -0.017(6) -0.006(6) 0.018(6)
N3 0.032(6) 0.032(7) 0.054(9) 0.001(6) -0.005(6) 0.018(6)
N4 0.054(8) 0.023(6) 0.064(9) -0.002(6) 0.002(7) 0.022(6)
N5 0.025(6) 0.023(6) 0.050(8) 0.019(6) -0.003(5) 0.009(5)
N6 0.049(8) 0.049(8) 0.053(9) -0.006(7) 0.014(7) 0.029(7)
N7 0.105 0.105 0.105 0.000 0.000 0.052
O1 0.113(14) 0.090(12) 0.21(2) -0.031(13) -0.068(14) 0.077(11)
O2 0.086(12) 0.17(2) 0.28(3) 0.16(2) 0.076(15) 0.094(14)
O3 0.136 0.136 0.136 0.000 0.000 0.068

loop_
_atom_type_symbol
_atom_type_description
_atom_type_scat_dispersion_real
_atom_type_scat_dispersion_imag
_atom_type_scat_source
C C 0.0033 0.0016 'International Tables Vol C Tables 4.2.6.8 and 6.1.1.4'
H H 0.0000 0.0000 'International Tables Vol C Tables 4.2.6.8 and 6.1.1.4'
N N 0.0061 0.0033 'International Tables Vol C Tables 4.2.6.8 and 6.1.1.4'
O O 0.0106 0.0060 'International Tables Vol C Tables 4.2.6.8 and 6.1.1.4'
Ag Ag -0.8971 1.1015 'International Tables Vol C Tables 4.2.6.8 and 6.1.1.4'

loop_
_geom_angle_atom_site_label_1
_geom_angle_atom_site_label_2
_geom_angle_atom_site_label_3
_geom_angle
N4 Ag1 N1 155.0(5)
N4 Ag1 N5 71.2(4)
N1 Ag1 N5 119.8(5)
N4 Ag1 N2 118.9(4)
N1 Ag1 N2 70.3(5)
N5 Ag1 N2 136.4(4)
N4 Ag1 Ag2 102.6(4)
N1 Ag1 Ag2 102.4(4)
N5 Ag1 Ag2 68.0(3)
N2 Ag1 Ag2 68.4(3)
N6 Ag2 N3 149.8(5)
N6 Ag2 O1 85.3(5)
N3 Ag2 O1 121.9(5)
N6 Ag2 O2 118.4(5)
N3 Ag2 O2 91.1(5)
O1 Ag2 O2 48.7(6)
N6 Ag2 Ag1 75.0(4)
N3 Ag2 Ag1 74.8(3)
O1 Ag2 Ag1 150.8(5)
O2 Ag2 Ag1 160.5(5)
C2 C1 N1 120.7(16)
C1 C2 C3 119.4(16)
C4 C3 C2 119.0(14)
C4 C3 C6 118.8(15)
C2 C3 C6 122.1(15)
C3 C4 C5 119.0(15)
N1 C5 C4 119.8(14)
N1 C5 C10 117.9(13)
C4 C5 C10 122.2(14)
C8 C6 C7 111.4(18)
C8 C6 C9 107.0(18)
C7 C6 C9 111.0(16)
C8 C6 C3 109.5(15)
C7 C6 C3 108.9(16)
C9 C6 C3 109.0(15)
N2 C10 C5 117.7(13)
N2 C10 C11 120.3(14)
C5 C10 C11 121.8(13)
C12 C11 C10 118.4(13)
C13 C12 C11 119.6(14)
C13 C12 C55 121.8(14)
C11 C12 C55 118.5(14)
C12 C13 C14 120.5(15)
N2 C14 C13 122.8(14)
N2 C14 C18 117.7(11)
C13 C14 C18 119.3(13)
C15A C15 C55 59(3)
C15A C15 C16A 114(4)
C55 C15 C16A 59(2)
C17A C16 C16A 143(5)
C17A C16 C55 72(3)
C16A C16 C55 71(3)
C15A C17 C55 50(3)
C17 C15A C15 160(6)
C17 C15A C55 91(4)
C15 C15A C55 74(3)
C16 C16A C55 60(2)
C16 C16A C15 114(4)
C55 C16A C15 57(2)
C16 C17A C55 64(3)
C19 C18 N3 121.0(13)
C19 C18 C14 121.8(13)
N3 C18 C14 117.2(11)
C18 C19 C20 119.7(14)
C21 C20 C19 116.9(15)
C21 C20 C23 125.7(15)
C19 C20 C23 117.3(16)
C22 C21 C20 118.7(14)
N3 C22 C21 125.5(14)
C25 C23 C20 112.4(17)
C25 C23 C24 114.7(17)
C20 C23 C24 111.7(17)
C25 C23 C26 106.1(17)
C20 C23 C26 110.7(16)
C24 C23 C26 100.4(17)
N4 C27 C28 122.6(15)
C29 C28 C27 118.1(15)
C30 C29 C28 120.4(15)
C30 C29 C32 120.0(16)
C28 C29 C32 119.5(14)
C29 C30 C31 118.9(16)
N4 C31 C30 120.8(14)
N4 C31 C36 118.3(13)
C30 C31 C36 120.9(15)
C33 C32 C35 110.1(17)
C33 C32 C34 113.9(17)
C35 C32 C34 105.6(18)
C33 C32 C29 110.5(16)
C35 C32 C29 108.3(16)
C34 C32 C29 108.1(14)
N5 C36 C37 122.4(13)
N5 C36 C31 114.4(12)
C37 C36 C31 123.1(13)
C38 C37 C36 119.6(14)
C37 C38 C39 119.8(16)
C37 C38 C41 123.1(15)
C39 C38 C41 117.1(15)
C38 C39 C40 116.5(15)
N5 C40 C39 126.0(14)
N5 C40 C45 117.1(11)
C39 C40 C45 116.7(13)
C44A C41 C44 53(3)
C44A C41 C43 138(3)
C44 C41 C43 113(3)
C44A C41 C42 56(2)
C44 C41 C42 107(3)
C43 C41 C42 108(2)
C44A C41 C42A 114(3)
C44 C41 C42A 131(3)
C43 C41 C42A 39.7(17)
C42 C41 C42A 69(2)
C44A C41 C38 113(2)
C44 C41 C38 118(3)
C43 C41 C38 108.6(18)
C42 C41 C38 100.9(18)
C42A C41 C38 110(2)
C44A C41 C43A 122(3)
C44 C41 C43A 71(3)
C43 C41 C43A 52(2)
C42 C41 C43A 153(2)
C42A C41 C43A 91(2)
C38 C41 C43A 103(2)
C44A C42 C41 55(2)
C44A C42 C42A 102(3)
C41 C42 C42A 55.6(16)
C42A C43 C43A 137(4)
C42A C43 C41 71(3)
C43A C43 C41 68(2)
C44A C44 C41 57(3)
C44A C44 C43A 113(5)
C41 C44 C43A 58(3)
C43 C42A C41 69(2)
C43 C42A C42 124(3)
C41 C42A C42 55.5(16)
C43 C43A C41 59.3(16)
C43 C43A C44 102(3)
C41 C43A C44 51(3)
C44 C44A C41 70(4)
C44 C44A C42 136(5)
C41 C44A C42 69(2)
C46 C45 N6 117.8(13)
C46 C45 C40 124.0(12)
N6 C45 C40 118.1(11)
C45 C46 C47 122.0(14)
C46 C47 C48 116.9(15)
C46 C47 C50 119.7(18)
C48 C47 C50 123.3(17)
C49 C48 C47 119.3(15)
N6 C49 C48 125.4(15)
C51 C50 C47 111.0(18)
C51 C50 C53 109.7(17)
C47 C50 C53 112.1(17)
C51 C50 C52 113.5(19)
C47 C50 C52 109.1(16)
C53 C50 C52 101.1(18)
C15A C55 C16 143(3)
C15A C55 C17A 137(3)
C16 C55 C17A 44(2)
C15A C55 C15 47(2)
C16 C55 C15 112(2)
C17A C55 C15 151(3)
C15A C55 C16A 109(3)
C16 C55 C16A 49(2)
C17A C55 C16A 94(2)
C15 C55 C16A 65(2)
C15A C55 C12 103(2)
C16 C55 C12 112(2)
C17A C55 C12 104(3)
C15 C55 C12 101.4(18)
C16A C55 C12 108(2)
C15A C55 C17 39(2)
C16 C55 C17 133(3)
C17A C55 C17 101(3)
C15 C55 C17 85(2)
C16A C55 C17 137(3)
C12 C55 C17 107(2)
C5 N1 C1 121.6(13)
C5 N1 Ag1 117.0(11)
C1 N1 Ag1 118.3(12)
C10 N2 C14 117.9(12)
C10 N2 Ag1 111.3(10)
C14 N2 Ag1 125.2(9)
C22 N3 C18 117.4(12)
C22 N3 Ag2 115.5(10)
C18 N3 Ag2 126.3(9)
C27 N4 C31 119.0(12)
C27 N4 Ag1 121.5(11)
C31 N4 Ag1 117.3(10)
C36 N5 C40 115.0(11)
C36 N5 Ag1 113.0(9)
C40 N5 Ag1 125.7(9)
C49 N6 C45 118.1(13)
C49 N6 Ag2 117.1(11)
C45 N6 Ag2 124.0(9)
O1 N7 O3 118.3(19)
O1 N7 O2 108.7(18)
O3 N7 O2 132(2)
N7 O1 Ag2 111.2(13)
N7 O2 Ag2 91.4(13)
O4 N8 O5 121.0(17)
O4 N8 O6 119.5(17)
O5 N8 O6 119.5(17)

loop_
_geom_bond_atom_site_label_1
_geom_bond_atom_site_label_2
_geom_bond_distance
Ag1 N4 2.242(11)
Ag1 N1 2.294(12)
Ag1 N5 2.447(11)
Ag1 N2 2.448(12)
Ag1 Ag2 2.8415(17)
Ag2 N6 2.268(13)
Ag2 N3 2.270(12)
Ag2 O1 2.331(18)
Ag2 O2 2.70(2)
C1 C2 1.34(2)
C1 N1 1.37(2)
C2 C3 1.42(3)
C3 C4 1.38(2)
C3 C6 1.57(2)
C4 C5 1.40(2)
C5 N1 1.33(2)
C5 C10 1.44(2)
C6 C8 1.48(3)
C6 C7 1.51(3)
C6 C9 1.51(3)
C10 N2 1.319(18)
C10 C11 1.46(2)
C11 C12 1.37(2)
C12 C13 1.31(2)
C12 C55 1.61(2)
C13 C14 1.39(2)
C14 N2 1.342(18)
C14 C18 1.49(2)
C15 C15A 1.19(5)
C15 C55 1.56(4)
C15 C16A 1.69(6)
C16 C17A 1.14(5)
C16 C16A 1.29(5)
C16 C55 1.46(5)
C17 C15A 1.14(5)
C17 C55 1.81(6)
C15A C55 1.39(5)
C16A C55 1.60(5)
C17A C55 1.55(2)
C18 C19 1.39(2)
C18 N3 1.413(18)
C19 C20 1.44(2)
C20 C21 1.43(3)
C20 C23 1.48(2)
C21 C22 1.38(2)
C22 N3 1.327(18)
C23 C25 1.47(3)
C23 C24 1.50(3)
C23 C26 1.61(3)
C27 N4 1.31(2)
C27 C28 1.44(2)
C28 C29 1.37(2)
C29 C30 1.35(2)
C29 C32 1.57(2)
C30 C31 1.44(2)
C31 N4 1.37(2)
C31 C36 1.48(2)
C32 C33 1.46(3)
C32 C35 1.48(3)
C32 C34 1.52(3)
C36 N5 1.322(17)
C36 C37 1.43(2)
C37 C38 1.32(2)
C38 C39 1.37(2)
C38 C41 1.59(2)
C39 C40 1.39(2)
C40 N5 1.327(18)
C40 C45 1.50(2)
C41 C44A 1.37(5)
C41 C44 1.53(7)
C41 C43 1.539(19)
C41 C42 1.551(19)
C41 C42A 1.55(4)
C41 C43A 1.66(5)
C42 C44A 1.38(6)
C42 C42A 1.76(5)
C43 C42A 1.05(4)
C43 C43A 1.42(4)
C44 C44A 1.30(7)
C44 C43A 1.86(9)
C45 C46 1.385(19)
C45 N6 1.451(19)
C46 C47 1.40(2)
C47 C48 1.41(3)
C47 C50 1.50(2)
C48 C49 1.36(2)
C49 N6 1.301(19)
C50 C51 1.45(3)
C50 C53 1.57(3)
C50 C52 1.61(3)
N7 O1 1.273(17)
N7 O3 1.295(17)
N7 O2 1.313(18)
N8 O4 1.27(2)
N8 O5 1.29(2)
N8 O6 1.30(2)
